data_2238833
loop_
_publ_author_name
'Liang, Qian'
'Wang, Yulin'
'Zhao, Yan'
'Cao, Gaojuan'

_publ_section_title
;
 Bis(5-amino-1<i>H</i>-tetrazole-\k<i>N</i>^4^)diaqua(oxalato-\k^2^<i>O</i>^1^,<i>O</i>^2^)cadmium
;
_journal_issue 12
_journal_name_full 'Acta Crystallographica Section E'
_journal_page_first m645
_journal_page_last m646
_journal_paper_doi 10.1107/S1600536813030158
_journal_volume 69
_journal_year 2013
_chemical_formula_iupac '[Cd (C2 O4) (C H3 N5)2 (H2 O)2]'
_chemical_formula_moiety 'C4 H10 Cd N10 O6'
_chemical_formula_sum 'C4 H10 Cd N10 O6'
_chemical_formula_weight 406.62
_chemical_name_systematic
Bis(5-amino-1<i>H</i>-tetrazole-\k<i>N</i>^4^)diaqua(oxalato-\k^2^<i>O</i>^1^,<i>O</i>^2^)cadmium
_space_group_IT_number 61
_symmetry_cell_setting orthorhombic
_symmetry_space_group_name_Hall '-P 2ac 2ab'
_symmetry_space_group_name_H-M 'P b c a'
_atom_sites_solution_hydrogens geom
_atom_sites_solution_primary direct
_atom_sites_solution_secondary difmap
_audit_creation_method SHELXL-97
_cell_angle_alpha 90.00
_cell_angle_beta 90.00
_cell_angle_gamma 90.00
_cell_formula_units_Z 8
_cell_length_a 12.537(3)
_cell_length_b 6.6745(13)
_cell_length_c 28.975(6)
_cell_measurement_reflns_used 25
_cell_measurement_temperature 298(2)
_cell_measurement_theta_max 18
_cell_measurement_theta_min 12
_cell_volume 2424.6(9)
_computing_cell_refinement 'CrystalClear (Rigaku, 2002)'
_computing_data_collection 'CrystalClear (Rigaku, 2002)'
_computing_data_reduction 'CrystalClear (Rigaku, 2002)'
_computing_molecular_graphics 'SHELXTL (Sheldrick, 2008)'
_computing_publication_material 'SHELXTL (Sheldrick, 2008)'
_computing_structure_refinement 'SHELXTL (Sheldrick, 2008)'
_computing_structure_solution 'SHELXTL (Sheldrick, 2008)'
_diffrn_ambient_temperature 298(2)
_diffrn_measured_fraction_theta_full 0.997
_diffrn_measured_fraction_theta_max 0.997
_diffrn_measurement_device_type 'Rigaku Saturn 724 CCD area-detector'
_diffrn_measurement_method 'scintillation counter'
_diffrn_radiation_monochromator graphite
_diffrn_radiation_source 'fine-focus sealed tube'
_diffrn_radiation_type MoK\a
_diffrn_radiation_wavelength 0.71073
_diffrn_reflns_av_R_equivalents 0.0402
_diffrn_reflns_av_sigmaI/netI 0.0214
_diffrn_reflns_limit_h_max 16
_diffrn_reflns_limit_h_min -16
_diffrn_reflns_limit_k_max 8
_diffrn_reflns_limit_k_min -8
_diffrn_reflns_limit_l_max 37
_diffrn_reflns_limit_l_min -31
_diffrn_reflns_number 17764
_diffrn_reflns_theta_full 27.48
_diffrn_reflns_theta_max 27.48
_diffrn_reflns_theta_min 3.25
_exptl_absorpt_coefficient_mu 1.855
_exptl_absorpt_correction_T_max 0.862
_exptl_absorpt_correction_T_min 0.766
_exptl_absorpt_correction_type multi-scan
_exptl_absorpt_process_details '(CrystalClear; Rigaku, 2002)'
_exptl_crystal_colour colourless
_exptl_crystal_density_diffrn 2.228
_exptl_crystal_density_method 'not measured'
_exptl_crystal_description parallelepiped
_exptl_crystal_F_000 1600
_exptl_crystal_size_max 0.28
_exptl_crystal_size_mid 0.16
_exptl_crystal_size_min 0.12
_refine_diff_density_max 0.587
_refine_diff_density_min -0.454
_refine_ls_extinction_coef 0.0021(2)
_refine_ls_extinction_expression Fc^*^=kFc[1+0.001xFc^2^\l^3^/sin(2\q)]^-1/4^
_refine_ls_extinction_method 'SHELXTL (Sheldrick, 2008)'
_refine_ls_goodness_of_fit_ref 1.065
_refine_ls_hydrogen_treatment mixed
_refine_ls_matrix_type full
_refine_ls_number_constraints 0
_refine_ls_number_parameters 207
_refine_ls_number_reflns 2785
_refine_ls_number_restraints 6
_refine_ls_restrained_S_all 1.063
_refine_ls_R_factor_all 0.0299
_refine_ls_R_factor_gt 0.0293
_refine_ls_shift/su_max 0.002
_refine_ls_shift/su_mean 0.000
_refine_ls_structure_factor_coef Fsqd
_refine_ls_weighting_details 'calc w=1/[\s^2^(Fo^2^)+(0.0398P)^2^+4.5635P] where P=(Fo^2^+2Fc^2^)/3'
_refine_ls_weighting_scheme calc
_refine_ls_wR_factor_gt 0.0782
_refine_ls_wR_factor_ref 0.0786
_reflns_number_gt 2754
_reflns_number_total 2785
_reflns_threshold_expression I>2\s(I)
_cod_data_source_file bh2488.cif
_cod_data_source_block I
_cod_original_cell_volume 2424.6(8)
_cod_database_code 2238833

loop_
_symmetry_equiv_pos_as_xyz
'x, y, z'
'-x+1/2, -y, z+1/2'
'x+1/2, -y+1/2, -z'
'-x, y+1/2, -z+1/2'
'-x, -y, -z'
'x-1/2, y, -z-1/2'
'-x-1/2, y-1/2, z'
'x, -y-1/2, z-1/2'

loop_
_atom_site_type_symbol
_atom_site_label
_atom_site_fract_x
_atom_site_fract_y
_atom_site_fract_z
_atom_site_U_iso_or_equiv
_atom_site_adp_type
_atom_site_calc_flag
_atom_site_refinement_flags
_atom_site_occupancy
_atom_site_symmetry_multiplicity
Cd Cd1 0.032292(15) 0.08331(3) 0.378971(7) 0.02283(10) Uani d . 1 1
O O1 -0.09336(15) -0.0416(3) 0.32754(7) 0.0282(4) Uani d . 1 1
O O2 -0.12553(16) 0.0700(3) 0.41712(7) 0.0288(4) Uani d . 1 1
O O3 -0.26641(16) -0.1150(3) 0.32234(7) 0.0290(4) Uani d . 1 1
O O4 -0.30105(16) 0.0484(3) 0.40574(7) 0.0317(5) Uani d . 1 1
O O5 0.07474(16) -0.2449(3) 0.39948(7) 0.0287(4) Uani d D 1 1
O O6 -0.02085(18) 0.4282(3) 0.35582(9) 0.0328(5) Uani d D 1 1
N N1 -0.0171(2) 0.2487(5) 0.49906(10) 0.0371(6) Uani d . 1 1
H H1 -0.0681 0.2134 0.4809 0.045 Uiso calc R 1 1
H H2 -0.0304 0.2771 0.5274 0.045 Uiso calc R 1 1
N N2 0.16782(18) 0.3183(4) 0.50717(8) 0.0262(5) Uani d . 1 1
H H3 0.1682 0.3523 0.5358 0.031 Uiso calc R 1 1
N N3 0.25337(19) 0.3158(4) 0.47909(8) 0.0302(5) Uani d . 1 1
N N4 0.22134(18) 0.2577(4) 0.43946(8) 0.0296(5) Uani d . 1 1
N N5 0.11400(17) 0.2195(4) 0.44031(8) 0.0237(5) Uani d . 1 1
N N6 0.0384(2) 0.2250(5) 0.25808(11) 0.0401(7) Uani d . 1 1
H H5 -0.0196 0.2050 0.2732 0.048 Uiso calc R 1 1
H H6 0.0358 0.2705 0.2303 0.048 Uiso calc R 1 1
N N7 0.14922(19) 0.1147(4) 0.32024(8) 0.0252(5) Uani d . 1 1
N N8 0.2576(2) 0.1030(4) 0.32585(9) 0.0283(5) Uani d . 1 1
N N9 0.3050(2) 0.1641(4) 0.28931(9) 0.0305(5) Uani d . 1 1
N N10 0.22867(19) 0.2148(4) 0.25854(8) 0.0276(5) Uani d . 1 1
H H4 0.2397 0.2589 0.2311 0.033 Uiso calc R 1 1
C C1 0.0822(2) 0.2592(4) 0.48324(9) 0.0231(5) Uani d . 1 1
C C2 0.1335(2) 0.1851(4) 0.27786(9) 0.0236(5) Uani d . 1 1
C C3 -0.1872(2) -0.0488(4) 0.34327(9) 0.0218(5) Uani d . 1 1
C C4 -0.2064(2) 0.0313(4) 0.39325(9) 0.0224(5) Uani d . 1 1
H H6B -0.025(3) 0.438(7) 0.32696(16) 0.066(17) Uiso d D 1 1
H H5A 0.1389(11) -0.273(6) 0.4045(16) 0.072(15) Uiso d D 1 1
H H5B 0.053(3) -0.340(5) 0.3828(14) 0.070(17) Uiso d D 1 1
H H6A -0.0820(16) 0.462(8) 0.3648(13) 0.082(18) Uiso d D 1 1

loop_
_atom_site_aniso_label
_atom_site_aniso_U_11
_atom_site_aniso_U_22
_atom_site_aniso_U_33
_atom_site_aniso_U_12
_atom_site_aniso_U_13
_atom_site_aniso_U_23
Cd1 0.01893(14) 0.03021(15) 0.01935(14) -0.00328(7) 0.00053(6) -0.00210(7)
O1 0.0196(9) 0.0405(11) 0.0245(9) -0.0034(8) 0.0032(7) -0.0081(8)
O2 0.0209(9) 0.0432(12) 0.0224(9) -0.0046(8) 0.0000(8) -0.0083(8)
O3 0.0211(9) 0.0408(11) 0.0251(10) -0.0057(8) 0.0009(8) -0.0107(9)
O4 0.0199(9) 0.0486(12) 0.0267(10) -0.0027(9) 0.0041(8) -0.0116(9)
O5 0.0233(10) 0.0315(10) 0.0313(11) 0.0011(8) -0.0024(8) -0.0032(9)
O6 0.0245(10) 0.0339(12) 0.0400(14) 0.0040(9) -0.0021(9) -0.0041(10)
N1 0.0216(12) 0.0588(17) 0.0308(13) -0.0081(12) 0.0068(10) -0.0121(13)
N2 0.0216(11) 0.0365(13) 0.0203(11) -0.0014(9) -0.0010(8) -0.0057(9)
N3 0.0193(11) 0.0428(14) 0.0286(12) -0.0040(10) -0.0012(9) -0.0057(11)
N4 0.0193(11) 0.0418(13) 0.0278(12) -0.0048(10) 0.0013(9) -0.0040(11)
N5 0.0174(10) 0.0307(11) 0.0230(11) -0.0036(9) -0.0007(8) -0.0042(9)
N6 0.0311(14) 0.0528(17) 0.0364(15) -0.0050(12) -0.0071(11) 0.0145(14)
N7 0.0218(11) 0.0310(12) 0.0227(11) 0.0009(9) 0.0021(9) 0.0040(9)
N8 0.0227(11) 0.0332(12) 0.0289(12) 0.0009(9) 0.0010(10) 0.0016(10)
N9 0.0266(12) 0.0330(12) 0.0319(13) 0.0003(10) 0.0041(10) 0.0016(10)
N10 0.0293(12) 0.0308(12) 0.0228(11) -0.0019(10) 0.0056(9) 0.0031(10)
C1 0.0204(12) 0.0257(12) 0.0231(12) -0.0018(10) -0.0006(10) -0.0017(10)
C2 0.0240(12) 0.0227(12) 0.0240(12) -0.0010(10) 0.0013(10) 0.0007(10)
C3 0.0220(12) 0.0241(12) 0.0195(12) 0.0005(10) 0.0016(9) -0.0012(10)
C4 0.0229(12) 0.0239(12) 0.0203(12) -0.0021(10) 0.0018(10) -0.0034(10)

loop_
_atom_type_symbol
_atom_type_description
_atom_type_scat_dispersion_real
_atom_type_scat_dispersion_imag
_atom_type_scat_source
C C 0.0033 0.0016 'International Tables Vol C Tables 4.2.6.8 and 6.1.1.4'
H H 0.0000 0.0000 'International Tables Vol C Tables 4.2.6.8 and 6.1.1.4'
N N 0.0061 0.0033 'International Tables Vol C Tables 4.2.6.8 and 6.1.1.4'
O O 0.0106 0.0060 'International Tables Vol C Tables 4.2.6.8 and 6.1.1.4'
Cd Cd -0.8075 1.2024 'International Tables Vol C Tables 4.2.6.8 and 6.1.1.4'

loop_
_geom_angle_atom_site_label_1
_geom_angle_atom_site_label_2
_geom_angle_atom_site_label_3
_geom_angle
N5 Cd1 N7 105.27(9)
N5 Cd1 O2 91.61(7)
N7 Cd1 O2 159.74(8)
N5 Cd1 O1 164.37(7)
N7 Cd1 O1 89.43(8)
O2 Cd1 O1 72.96(7)
N5 Cd1 O5 94.28(8)
N7 Cd1 O5 97.54(8)
O2 Cd1 O5 92.18(8)
O1 Cd1 O5 88.92(8)
N5 Cd1 O6 87.76(8)
N7 Cd1 O6 83.38(8)
O2 Cd1 O6 86.23(8)
O1 Cd1 O6 88.71(8)
O5 Cd1 O6 177.45(7)
C3 O1 Cd1 114.45(17)
C4 O2 Cd1 116.39(17)
Cd1 O5 H5A 118(3)
Cd1 O5 H5B 119(3)
H5A O5 H5B 103.6(3)
Cd1 O6 H6B 111(3)
Cd1 O6 H6A 114(4)
H6B O6 H6A 103.6(3)
C1 N1 H1 120.0
C1 N1 H2 120.0
H1 N1 H2 120.0
C1 N2 N3 108.8(2)
C1 N2 H3 125.6
N3 N2 H3 125.6
N4 N3 N2 107.3(2)
N3 N4 N5 110.4(2)
C1 N5 N4 105.9(2)
C1 N5 Cd1 133.10(18)
N4 N5 Cd1 120.62(17)
C2 N6 H5 120.0
C2 N6 H6 120.0
H5 N6 H6 120.0
C2 N7 N8 106.0(2)
C2 N7 Cd1 129.31(19)
N8 N7 Cd1 123.32(18)
N9 N8 N7 110.1(2)
N8 N9 N10 107.3(2)
C2 N10 N9 108.6(2)
C2 N10 H4 125.7
N9 N10 H4 125.7
N1 C1 N5 126.3(3)
N1 C1 N2 126.1(3)
N5 C1 N2 107.6(2)
N7 C2 N10 108.0(2)
N7 C2 N6 126.3(3)
N10 C2 N6 125.7(3)
O3 C3 O1 125.5(2)
O3 C3 C4 116.8(2)
O1 C3 C4 117.7(2)
O4 C4 O2 126.2(3)
O4 C4 C3 116.6(2)
O2 C4 C3 117.2(2)

loop_
_geom_bond_atom_site_label_1
_geom_bond_atom_site_label_2
_geom_bond_distance
_geom_bond_publ_flag
Cd1 N5 2.244(2) y
Cd1 N7 2.256(2) y
Cd1 O2 2.268(2) y
Cd1 O1 2.323(2) y
Cd1 O5 2.331(2) y
Cd1 O6 2.489(2) y
O1 C3 1.263(3) ?
O2 C4 1.254(3) ?
O3 C3 1.244(3) ?
O4 C4 1.246(3) ?
O5 H5A 0.8400(11) ?
O5 H5B 0.8400(11) ?
O6 H6B 0.8399(11) ?
O6 H6A 0.8399(11) ?
N1 C1 1.329(4) ?
N1 H1 0.8600 ?
N1 H2 0.8600 ?
N2 C1 1.337(3) ?
N2 N3 1.346(3) ?
N2 H3 0.8600 ?
N3 N4 1.277(3) ?
N4 N5 1.370(3) ?
N5 C1 1.333(3) ?
N6 C2 1.350(4) ?
N6 H5 0.8600 ?
N6 H6 0.8600 ?
N7 C2 1.329(3) ?
N7 N8 1.371(3) ?
N8 N9 1.281(3) ?
N9 N10 1.351(4) ?
N10 C2 1.332(3) ?
N10 H4 0.8600 ?
C3 C4 1.562(4) ?

loop_
_geom_hbond_atom_site_label_D
_geom_hbond_atom_site_label_H
_geom_hbond_atom_site_label_A
_geom_hbond_site_symmetry_A
_geom_hbond_distance_DH
_geom_hbond_distance_HA
_geom_hbond_distance_DA
_geom_hbond_angle_DHA
_geom_hbond_publ_flag
N1 H2 O5 5_556 0.86 2.20 3.027(4) 161.4 yes
N1 H1 O2 . 0.86 2.20 2.985(3) 151.0 yes
N2 H3 O4 3_556 0.86 1.86 2.704(3) 166.9 yes
N10 H4 O3 4 0.86 1.79 2.647(3) 171.7 yes
N6 H6 O1 4 0.86 2.21 3.009(4) 153.5 yes
O5 H5A N4 7_655 0.84 2.03 2.807(3) 153(4) yes
O5 H5A N3 7_655 0.84(2) 2.62(4) 3.183(3) 126(4) yes
O5 H5B O6 1_545 0.84(4) 1.97(3) 2.792(3) 167(4) yes
O6 H6A O3 7_565 0.84(3) 2.32(3) 2.853(3) 122(4) yes
O6 H6A O4 7_565 0.84(3) 1.97(3) 2.779(3) 161(3) yes
O6 H6B N6 . 0.840(10) 2.58(3) 3.227(4) 135(4) yes
